data_7035485
loop_
_publ_author_name
'Dutta, Jayita'
'Richmond, Michael G.'
'Bhattacharya, Samaresh'

_publ_section_title
;
 Palladium(0)-mediated C-H bond activation of N-(naphthyl)salicylaldimine
 and related ligands: utilization of the resulting organopalladium
 complexes in catalytic C-C and C-N coupling reactions.
;
_journal_issue 30
_journal_name_full 'Dalton transactions (Cambridge, England : 2003)'
_journal_page_first 13615
_journal_page_last 13632
_journal_paper_doi 10.1039/c5dt01564b
_journal_volume 44
_journal_year 2015
_chemical_formula_sum 'C24 H24 N2 O2 Pd'
_chemical_formula_weight 478.85
_chemical_name_systematic
; 
 ? 
;
_space_group_IT_number 14
_symmetry_space_group_name_Hall '-P 2ybc'
_symmetry_space_group_name_H-M 'P 1 21/c 1'
_atom_sites_solution_hydrogens geom
_atom_sites_solution_primary direct
_atom_sites_solution_secondary difmap
_audit_creation_method SHELXL-97
_audit_update_record
;
2013-10-10 deposited with the CCDC.
2015-06-18 downloaded from the CCDC.
;
_cell_angle_alpha 90.00
_cell_angle_beta 94.016(2)
_cell_angle_gamma 90.00
_cell_formula_units_Z 12
_cell_length_a 14.3458(4)
_cell_length_b 15.7571(5)
_cell_length_c 26.8926(8)
_cell_measurement_temperature 296(2)
_cell_volume 6064.1(3)
_computing_structure_refinement 'SHELXL-97 (Sheldrick, 2008)'
_computing_structure_solution 'SHELXS-97 (Sheldrick, 2008)'
_diffrn_ambient_temperature 296(2)
_diffrn_measured_fraction_theta_full 0.997
_diffrn_measured_fraction_theta_max 0.997
_diffrn_radiation_monochromator graphite
_diffrn_radiation_source 'fine-focus sealed tube'
_diffrn_radiation_type MoK\a
_diffrn_radiation_wavelength 0.71073
_diffrn_reflns_av_R_equivalents 0.0326
_diffrn_reflns_av_sigmaI/netI 0.0232
_diffrn_reflns_limit_h_max 18
_diffrn_reflns_limit_h_min -18
_diffrn_reflns_limit_k_max 20
_diffrn_reflns_limit_k_min -20
_diffrn_reflns_limit_l_max 35
_diffrn_reflns_limit_l_min -35
_diffrn_reflns_number 102218
_diffrn_reflns_theta_full 27.64
_diffrn_reflns_theta_max 27.64
_diffrn_reflns_theta_min 1.52
_exptl_absorpt_coefficient_mu 0.941
_exptl_absorpt_correction_T_max 0.790
_exptl_absorpt_correction_T_min 0.783
_exptl_absorpt_correction_type multi-scan
_exptl_crystal_density_diffrn 1.573
_exptl_crystal_density_method 'not measured'
_exptl_crystal_F_000 2928
_exptl_crystal_size_max 0.26
_exptl_crystal_size_mid 0.25
_exptl_crystal_size_min 0.25
_refine_diff_density_max 1.601
_refine_diff_density_min -1.068
_refine_diff_density_rms 0.073
_refine_ls_extinction_method none
_refine_ls_goodness_of_fit_ref 0.933
_refine_ls_hydrogen_treatment constr
_refine_ls_matrix_type full
_refine_ls_number_parameters 794
_refine_ls_number_reflns 14085
_refine_ls_number_restraints 0
_refine_ls_restrained_S_all 0.933
_refine_ls_R_factor_all 0.0570
_refine_ls_R_factor_gt 0.0392
_refine_ls_shift/su_max 0.412
_refine_ls_shift/su_mean 0.007
_refine_ls_structure_factor_coef Fsqd
_refine_ls_weighting_details 'calc w=1/[\s^2^(Fo^2^)+(0.0667P)^2^+7.6335P] where P=(Fo^2^+2Fc^2^)/3'
_refine_ls_weighting_scheme calc
_refine_ls_wR_factor_gt 0.1044
_refine_ls_wR_factor_ref 0.1196
_reflns_number_gt 10882
_reflns_number_total 14085
_reflns_threshold_expression >2sigma(I)
_cod_data_source_file c5dt01564b2.cif
_cod_data_source_block jd-pdpy
_cod_depositor_comments
;
The following automatic conversions were performed:

'_exptl_absorpt_correction_type' value 'Multi-Scan' changed to
'multi-scan' according to
/usr/data/users/saulius/crontab/automatic-downloads/rss-feeds/RSC/lib/dictionaries/cif_core.dic
dictionary named 'cif_core.dic' version 2.4.2 from 2011-04-26.

Automatic conversion script
Id: cif_fix_values 3271 2015-04-21 07:52:19Z andrius 

 Adding full bibliography for 7035480--7035485.cif.
;
_cod_original_sg_symbol_H-M P21/c
_cod_database_code 7035485

loop_
_symmetry_equiv_pos_as_xyz
'x, y, z'
'-x, y+1/2, -z+1/2'
'-x, -y, -z'
'x, -y-1/2, z-1/2'

loop_
_atom_site_label
_atom_site_type_symbol
_atom_site_fract_x
_atom_site_fract_y
_atom_site_fract_z
_atom_site_U_iso_or_equiv
_atom_site_adp_type
_atom_site_occupancy
_atom_site_symmetry_multiplicity
_atom_site_calc_flag
_atom_site_refinement_flags
Pd1 Pd 0.42992(2) 0.680330(18) 0.376825(10) 0.05139(9) Uani 1 1 d .
Pd2 Pd 0.078791(19) 0.639332(18) 0.134200(10) 0.04768(8) Uani 1 1 d .
Pd3 Pd 0.377187(16) 0.349172(16) 0.370750(9) 0.04124(7) Uani 1 1 d .
O1 O 0.4581(2) 0.59843(19) 0.32002(11) 0.0728(8) Uani 1 1 d .
O2 O 0.2150(9) 0.3906(4) 0.2118(3) 0.301(7) Uani 1 1 d .
O3 O 0.03855(17) 0.73812(18) 0.17827(10) 0.0593(7) Uani 1 1 d .
O4 O 0.2531(2) 0.9183(2) 0.31935(12) 0.0822(9) Uani 1 1 d .
O5 O 0.39857(16) 0.24550(16) 0.32484(10) 0.0540(6) Uani 1 1 d .
O6 O 0.1344(3) 0.0603(2) 0.21196(13) 0.0913(10) Uani 1 1 d .
O7 O 0.4654(2) 0.7520(3) 0.24709(16) 0.1111(14) Uani 1 1 d .
N1 N 0.2926(2) 0.6764(2) 0.35987(13) 0.0590(8) Uani 1 1 d .
N2 N 0.5700(2) 0.6808(2) 0.39809(12) 0.0557(7) Uani 1 1 d .
N3 N 0.2122(2) 0.64705(19) 0.15926(11) 0.0500(7) Uani 1 1 d .
N4 N -0.0573(2) 0.63075(19) 0.10672(11) 0.0497(7) Uani 1 1 d .
N5 N 0.23898(18) 0.34527(16) 0.35716(10) 0.0402(6) Uani 1 1 d .
N6 N 0.51859(19) 0.35804(18) 0.38433(11) 0.0458(6) Uani 1 1 d .
C1 C 0.3959(4) 0.5519(3) 0.29590(15) 0.0750(13) Uani 1 1 d .
C2 C 0.4245(5) 0.4850(3) 0.26616(18) 0.104(2) Uani 1 1 d .
H2 H 0.4881 0.4756 0.2638 0.124 Uiso 1 1 calc R
C3 C 0.3610(9) 0.4326(4) 0.2403(2) 0.144(4) Uani 1 1 d .
H3 H 0.3828 0.3865 0.2229 0.172 Uiso 1 1 calc R
C4 C 0.2698(9) 0.4463(5) 0.2396(3) 0.152(5) Uani 1 1 d .
C5 C 0.2355(5) 0.5099(3) 0.2681(2) 0.112(2) Uani 1 1 d .
H5 H 0.1713 0.5179 0.2682 0.134 Uiso 1 1 calc R
C6 C 0.2970(4) 0.5634(3) 0.29748(17) 0.0824(16) Uani 1 1 d .
C7 C 0.2535(4) 0.6239(3) 0.32702(19) 0.0780(14) Uani 1 1 d .
H7 H 0.1887 0.6268 0.3225 0.094 Uiso 1 1 calc R
C9 C 0.2398(3) 0.7311(3) 0.38869(18) 0.0672(11) Uani 1 1 d .
C10 C 0.1454(3) 0.7432(4) 0.3845(3) 0.0986(18) Uani 1 1 d .
H10 H 0.1081 0.7136 0.3607 0.118 Uiso 1 1 calc R
C11 C 0.1053(4) 0.8006(4) 0.4163(3) 0.117(2) Uani 1 1 d .
H11 H 0.0410 0.8087 0.4134 0.140 Uiso 1 1 calc R
C12 C 0.1569(4) 0.8441(4) 0.4509(3) 0.107(2) Uani 1 1 d .
H12 H 0.1277 0.8813 0.4717 0.129 Uiso 1 1 calc R
C13 C 0.3137(5) 0.8811(3) 0.4909(2) 0.0891(15) Uani 1 1 d .
H13 H 0.2885 0.9196 0.5125 0.107 Uiso 1 1 calc R
C14 C 0.4064(4) 0.8695(3) 0.49241(19) 0.0817(14) Uani 1 1 d .
H14 H 0.4445 0.9016 0.5146 0.098 Uiso 1 1 calc R
C15 C 0.4478(3) 0.8103(3) 0.46154(15) 0.0633(10) Uani 1 1 d .
H15 H 0.5123 0.8027 0.4645 0.076 Uiso 1 1 calc R
C16 C 0.3945(3) 0.7634(2) 0.42721(13) 0.0514(8) Uani 1 1 d .
C17 C 0.2959(3) 0.7768(2) 0.42471(16) 0.0598(10) Uani 1 1 d .
C18 C 0.2538(4) 0.8347(3) 0.4562(2) 0.0775(13) Uani 1 1 d .
C19 C 0.6027(3) 0.6536(3) 0.44304(17) 0.0655(11) Uani 1 1 d .
H19 H 0.5598 0.6401 0.4662 0.079 Uiso 1 1 calc R
C20 C 0.6956(3) 0.6444(3) 0.4570(2) 0.0749(13) Uani 1 1 d .
H20 H 0.7145 0.6253 0.4888 0.090 Uiso 1 1 calc R
C21 C 0.7605(3) 0.6633(3) 0.4239(3) 0.0851(16) Uani 1 1 d .
C22 C 0.7277(4) 0.6904(4) 0.3783(2) 0.105(2) Uani 1 1 d .
H22 H 0.7697 0.7033 0.3546 0.126 Uiso 1 1 calc R
C23 C 0.6333(4) 0.6992(4) 0.36623(18) 0.0853(15) Uani 1 1 d .
H23 H 0.6134 0.7187 0.3346 0.102 Uiso 1 1 calc R
C24 C 0.8645(4) 0.6536(5) 0.4383(3) 0.137(3) Uani 1 1 d .
H24A H 0.8858 0.7007 0.4587 0.206 Uiso 1 1 calc R
H24B H 0.8982 0.6521 0.4087 0.206 Uiso 1 1 calc R
H24C H 0.8752 0.6017 0.4565 0.206 Uiso 1 1 calc R
C69 C 0.1895(2) 0.4059(2) 0.38341(12) 0.0430(7) Uani 1 1 d .
C77 C 0.2491(2) 0.4579(2) 0.41479(12) 0.0427(7) Uani 1 1 d .
C76 C 0.3472(2) 0.4430(2) 0.41573(12) 0.0410(7) Uani 1 1 d .
C46 C 0.1239(3) 0.5432(2) 0.09562(13) 0.0535(8) Uani 1 1 d .
C47 C 0.2218(3) 0.5302(2) 0.10565(13) 0.0566(9) Uani 1 1 d .
C48 C 0.2693(3) 0.4625(3) 0.08387(15) 0.0697(12) Uani 1 1 d .
C42 C 0.3667(4) 0.4572(3) 0.09449(18) 0.0823(15) Uani 1 1 d .
H42 H 0.3998 0.4132 0.0809 0.099 Uiso 1 1 calc R
C41 C 0.4129(4) 0.5148(4) 0.12409(19) 0.0854(16) Uani 1 1 d .
H41 H 0.4775 0.5104 0.1296 0.102 Uiso 1 1 calc R
C40 C 0.3661(3) 0.5811(3) 0.14675(16) 0.0687(11) Uani 1 1 d .
H40 H 0.3989 0.6202 0.1671 0.082 Uiso 1 1 calc R
C39 C 0.2714(3) 0.5869(2) 0.13832(13) 0.0545(9) Uani 1 1 d .
C37 C 0.2434(2) 0.7011(3) 0.19302(13) 0.0528(8) Uani 1 1 d .
H37 H 0.3074 0.6995 0.2014 0.063 Uiso 1 1 calc R
C36 C 0.1922(2) 0.7624(2) 0.21877(13) 0.0513(8) Uani 1 1 d .
C35 C 0.2465(3) 0.8114(3) 0.25491(14) 0.0570(9) Uani 1 1 d .
H35 H 0.3107 0.8030 0.2589 0.068 Uiso 1 1 calc R
C34 C 0.2065(3) 0.8694(3) 0.28321(16) 0.0638(10) Uani 1 1 d .
C38 C 0.3517(3) 0.9098(3) 0.32452(19) 0.0807(13) Uani 1 1 d .
H38A H 0.3678 0.8514 0.3304 0.121 Uiso 1 1 calc R
H38B H 0.3762 0.9436 0.3521 0.121 Uiso 1 1 calc R
H38C H 0.3778 0.9288 0.2945 0.121 Uiso 1 1 calc R
C33 C 0.1110(3) 0.8822(3) 0.27742(18) 0.0760(13) Uani 1 1 d .
H33 H 0.0831 0.9215 0.2974 0.091 Uiso 1 1 calc R
C32 C 0.0568(3) 0.8372(3) 0.24230(17) 0.0721(12) Uani 1 1 d .
H32 H -0.0072 0.8472 0.2389 0.087 Uiso 1 1 calc R
C31 C 0.0956(3) 0.7765(3) 0.21130(14) 0.0547(9) Uani 1 1 d .
C43 C 0.2155(4) 0.4071(3) 0.05179(17) 0.0831(15) Uani 1 1 d .
H43 H 0.2441 0.3607 0.0379 0.100 Uiso 1 1 calc R
C44 C 0.1234(4) 0.4207(3) 0.04106(18) 0.0831(14) Uani 1 1 d .
H44 H 0.0902 0.3846 0.0189 0.100 Uiso 1 1 calc R
C45 C 0.0765(3) 0.4886(3) 0.06269(16) 0.0693(11) Uani 1 1 d .
H45 H 0.0130 0.4966 0.0546 0.083 Uiso 1 1 calc R
C49 C -0.1120(3) 0.5647(3) 0.11562(16) 0.0642(10) Uani 1 1 d .
H49 H -0.0853 0.5181 0.1324 0.077 Uiso 1 1 calc R
C50 C -0.2052(3) 0.5621(3) 0.10134(17) 0.0730(12) Uani 1 1 d .
H50 H -0.2403 0.5145 0.1083 0.088 Uiso 1 1 calc R
C51 C -0.2474(3) 0.6299(3) 0.07665(15) 0.0635(11) Uani 1 1 d .
C52 C -0.1904(3) 0.6965(3) 0.06626(14) 0.0615(10) Uani 1 1 d .
H52 H -0.2153 0.7429 0.0486 0.074 Uiso 1 1 calc R
C53 C -0.0973(3) 0.6955(2) 0.08167(14) 0.0543(9) Uani 1 1 d .
H53 H -0.0606 0.7420 0.0743 0.065 Uiso 1 1 calc R
C54 C -0.3499(3) 0.6297(4) 0.0619(2) 0.0959(18) Uani 1 1 d .
H54A H -0.3668 0.6820 0.0452 0.144 Uiso 1 1 calc R
H54B H -0.3842 0.6242 0.0911 0.144 Uiso 1 1 calc R
H54C H -0.3645 0.5829 0.0399 0.144 Uiso 1 1 calc R
C61 C 0.3306(3) 0.2037(2) 0.30051(13) 0.0498(8) Uani 1 1 d .
C66 C 0.2345(2) 0.2242(2) 0.30008(12) 0.0461(7) Uani 1 1 d .
C65 C 0.1672(3) 0.1756(2) 0.27087(13) 0.0550(9) Uani 1 1 d .
H65 H 0.1041 0.1894 0.2708 0.066 Uiso 1 1 calc R
C64 C 0.1943(3) 0.1091(3) 0.24301(15) 0.0643(10) Uani 1 1 d .
C68 C 0.0396(4) 0.0775(4) 0.2138(3) 0.119(2) Uani 1 1 d .
H68A H 0.0225 0.0728 0.2475 0.178 Uiso 1 1 calc R
H68B H 0.0041 0.0375 0.1932 0.178 Uiso 1 1 calc R
H68C H 0.0268 0.1340 0.2018 0.178 Uiso 1 1 calc R
C63 C 0.2871(3) 0.0865(3) 0.24426(17) 0.0721(12) Uani 1 1 d .
H63 H 0.3051 0.0403 0.2257 0.087 Uiso 1 1 calc R
C62 C 0.3540(3) 0.1316(3) 0.27274(16) 0.0641(10) Uani 1 1 d .
H62 H 0.4160 0.1141 0.2736 0.077 Uiso 1 1 calc R
C67 C 0.1955(2) 0.2911(2) 0.32716(12) 0.0444(7) Uani 1 1 d .
H67 H 0.1310 0.2971 0.3230 0.053 Uiso 1 1 calc R
C75 C 0.4031(2) 0.4931(2) 0.44713(13) 0.0496(8) Uani 1 1 d .
H75 H 0.4674 0.4845 0.4493 0.060 Uiso 1 1 calc R
C74 C 0.3650(3) 0.5572(2) 0.47620(14) 0.0572(9) Uani 1 1 d .
H74 H 0.4050 0.5903 0.4969 0.069 Uiso 1 1 calc R
C73 C 0.2721(3) 0.5719(2) 0.47480(14) 0.0567(9) Uani 1 1 d .
H73 H 0.2489 0.6150 0.4941 0.068 Uiso 1 1 calc R
C78 C 0.2103(2) 0.5218(2) 0.44403(13) 0.0498(8) Uani 1 1 d .
C72 C 0.1122(3) 0.5319(3) 0.44103(17) 0.0643(10) Uani 1 1 d .
H72 H 0.0852 0.5738 0.4597 0.077 Uiso 1 1 calc R
C71 C 0.0569(3) 0.4802(3) 0.41070(18) 0.0681(11) Uani 1 1 d .
H71 H -0.0076 0.4876 0.4092 0.082 Uiso 1 1 calc R
C70 C 0.0942(2) 0.4168(2) 0.38204(15) 0.0567(9) Uani 1 1 d .
H70 H 0.0550 0.3820 0.3621 0.068 Uiso 1 1 calc R
C83 C 0.5654(3) 0.4288(3) 0.37237(14) 0.0579(9) Uani 1 1 d .
H83 H 0.5317 0.4759 0.3606 0.069 Uiso 1 1 calc R
C82 C 0.6614(3) 0.4330(3) 0.37717(16) 0.0688(11) Uani 1 1 d .
H82 H 0.6913 0.4824 0.3680 0.083 Uiso 1 1 calc R
C81 C 0.7137(3) 0.3653(3) 0.39532(17) 0.0655(11) Uani 1 1 d .
C84 C 0.8189(3) 0.3697(4) 0.4014(2) 0.0991(19) Uani 1 1 d .
H84A H 0.8433 0.3153 0.4117 0.149 Uiso 1 1 calc R
H84B H 0.8374 0.4115 0.4261 0.149 Uiso 1 1 calc R
H84C H 0.8428 0.3851 0.3702 0.149 Uiso 1 1 calc R
C80 C 0.6660(3) 0.2949(3) 0.40842(17) 0.0669(11) Uani 1 1 d .
H80 H 0.6984 0.2480 0.4216 0.080 Uiso 1 1 calc R
C79 C 0.5700(3) 0.2929(3) 0.40220(15) 0.0561(9) Uani 1 1 d .
H79 H 0.5395 0.2436 0.4109 0.067 Uiso 1 1 calc R
C8 C 0.1509(8) 0.3886(8) 0.1972(4) 0.176(4) Uiso 1 1 d .
H8A H 0.1363 0.4409 0.1801 0.264 Uiso 1 1 calc R
H8B H 0.1090 0.3806 0.2231 0.264 Uiso 1 1 calc R
H8C H 0.1444 0.3423 0.1740 0.264 Uiso 1 1 calc R

loop_
_atom_site_aniso_label
_atom_site_aniso_U_11
_atom_site_aniso_U_22
_atom_site_aniso_U_33
_atom_site_aniso_U_23
_atom_site_aniso_U_13
_atom_site_aniso_U_12
Pd1 0.04940(16) 0.05268(17) 0.05180(16) 0.00155(12) 0.00141(12) -0.00172(12)
Pd2 0.04487(16) 0.05300(16) 0.04488(14) -0.00381(11) 0.00104(11) 0.00610(11)
Pd3 0.03229(13) 0.04601(14) 0.04523(14) 0.00104(10) 0.00137(10) -0.00308(10)
O1 0.087(2) 0.0687(18) 0.0629(17) -0.0102(14) 0.0080(15) -0.0003(16)
O2 0.512(17) 0.139(5) 0.217(8) 0.053(5) -0.229(10) -0.148(8)
O3 0.0400(13) 0.0739(17) 0.0630(15) -0.0201(13) -0.0041(11) 0.0077(12)
O4 0.072(2) 0.088(2) 0.084(2) -0.0335(18) -0.0097(16) -0.0115(17)
O5 0.0412(13) 0.0588(15) 0.0622(15) -0.0097(12) 0.0045(11) 0.0010(11)
O6 0.096(3) 0.086(2) 0.089(2) -0.0328(19) -0.0148(19) -0.020(2)
O7 0.072(2) 0.132(3) 0.132(3) 0.022(3) 0.034(2) 0.028(2)
N1 0.0543(19) 0.0524(18) 0.068(2) 0.0099(15) -0.0099(16) -0.0030(14)
N2 0.0491(17) 0.0560(18) 0.0631(19) -0.0039(15) 0.0123(15) -0.0054(14)
N3 0.0463(16) 0.0571(17) 0.0461(15) 0.0036(13) 0.0002(13) 0.0086(13)
N4 0.0493(17) 0.0514(17) 0.0477(15) -0.0050(13) -0.0014(13) 0.0012(13)
N5 0.0326(13) 0.0427(14) 0.0449(14) 0.0047(11) 0.0009(11) -0.0018(11)
N6 0.0343(14) 0.0537(17) 0.0495(15) -0.0052(12) 0.0035(12) -0.0004(12)
C1 0.116(4) 0.059(3) 0.048(2) 0.0094(18) -0.007(2) -0.002(3)
C2 0.187(6) 0.071(3) 0.053(3) -0.003(2) 0.006(3) -0.004(4)
C3 0.316(13) 0.064(4) 0.046(3) -0.002(2) -0.021(5) -0.017(6)
C4 0.291(13) 0.072(4) 0.078(4) 0.022(3) -0.095(7) -0.059(6)
C5 0.160(6) 0.075(3) 0.090(4) 0.023(3) -0.061(4) -0.040(4)
C6 0.127(5) 0.054(2) 0.061(3) 0.013(2) -0.033(3) -0.019(3)
C7 0.075(3) 0.066(3) 0.088(3) 0.022(2) -0.030(3) -0.016(2)
C9 0.048(2) 0.060(2) 0.092(3) 0.018(2) 0.002(2) 0.0003(18)
C10 0.050(3) 0.089(4) 0.155(5) 0.019(4) -0.003(3) 0.001(3)
C11 0.050(3) 0.106(5) 0.197(8) 0.027(5) 0.031(4) 0.022(3)
C12 0.076(4) 0.088(4) 0.161(7) 0.014(4) 0.043(4) 0.024(3)
C13 0.113(5) 0.075(3) 0.082(3) -0.007(3) 0.028(3) 0.014(3)
C14 0.098(4) 0.069(3) 0.077(3) -0.013(2) 0.003(3) -0.001(3)
C15 0.068(3) 0.060(2) 0.062(2) -0.0039(19) 0.0033(19) -0.002(2)
C16 0.055(2) 0.0485(19) 0.0518(19) 0.0055(15) 0.0080(16) 0.0016(16)
C17 0.057(2) 0.052(2) 0.071(2) 0.0131(18) 0.0098(19) 0.0036(17)
C18 0.074(3) 0.066(3) 0.096(4) 0.016(2) 0.026(3) 0.016(2)
C19 0.054(2) 0.066(3) 0.076(3) 0.015(2) -0.001(2) -0.0047(19)
C20 0.055(3) 0.063(3) 0.105(4) 0.006(2) -0.006(2) -0.003(2)
C21 0.052(3) 0.080(3) 0.123(5) -0.038(3) 0.006(3) -0.001(2)
C22 0.064(3) 0.150(6) 0.104(4) -0.037(4) 0.037(3) -0.024(3)
C23 0.072(3) 0.119(4) 0.067(3) -0.011(3) 0.021(2) -0.023(3)
C24 0.050(3) 0.141(6) 0.221(9) -0.045(6) 0.011(4) 0.005(3)
C69 0.0359(16) 0.0445(17) 0.0483(17) 0.0068(14) 0.0002(13) -0.0018(13)
C77 0.0381(16) 0.0442(17) 0.0459(17) 0.0066(13) 0.0026(13) -0.0030(13)
C76 0.0357(16) 0.0431(17) 0.0445(16) 0.0045(13) 0.0042(13) -0.0035(13)
C46 0.064(2) 0.055(2) 0.0429(17) 0.0004(15) 0.0100(16) 0.0080(17)
C47 0.073(3) 0.054(2) 0.0443(18) 0.0088(15) 0.0179(17) 0.0160(19)
C48 0.091(3) 0.067(3) 0.054(2) 0.0100(19) 0.024(2) 0.026(2)
C42 0.099(4) 0.085(3) 0.067(3) 0.010(2) 0.032(3) 0.042(3)
C41 0.074(3) 0.111(4) 0.072(3) 0.018(3) 0.018(2) 0.050(3)
C40 0.056(2) 0.089(3) 0.062(2) 0.011(2) 0.0077(19) 0.022(2)
C39 0.054(2) 0.063(2) 0.0473(18) 0.0081(16) 0.0079(16) 0.0178(17)
C37 0.0370(17) 0.070(2) 0.0507(19) 0.0055(17) -0.0014(15) 0.0081(16)
C36 0.0468(19) 0.059(2) 0.0472(18) 0.0000(15) -0.0027(15) 0.0020(16)
C35 0.046(2) 0.070(2) 0.055(2) 0.0016(18) -0.0021(16) -0.0015(17)
C34 0.061(2) 0.068(3) 0.061(2) -0.0140(19) -0.0038(19) -0.006(2)
C38 0.070(3) 0.089(3) 0.081(3) -0.010(3) -0.011(2) -0.012(3)
C33 0.067(3) 0.081(3) 0.079(3) -0.034(2) -0.004(2) 0.010(2)
C32 0.050(2) 0.090(3) 0.076(3) -0.028(2) -0.003(2) 0.013(2)
C31 0.048(2) 0.064(2) 0.0518(19) -0.0084(17) -0.0006(16) 0.0059(17)
C43 0.123(5) 0.065(3) 0.064(3) -0.005(2) 0.032(3) 0.026(3)
C44 0.114(4) 0.069(3) 0.068(3) -0.018(2) 0.021(3) 0.003(3)
C45 0.083(3) 0.067(3) 0.060(2) -0.011(2) 0.014(2) 0.003(2)
C49 0.063(3) 0.064(2) 0.065(2) 0.0097(19) 0.0013(19) -0.003(2)
C50 0.061(3) 0.083(3) 0.076(3) 0.003(2) 0.007(2) -0.014(2)
C51 0.052(2) 0.090(3) 0.049(2) -0.019(2) 0.0023(17) 0.004(2)
C52 0.062(2) 0.066(2) 0.055(2) -0.0101(18) -0.0077(18) 0.018(2)
C53 0.059(2) 0.048(2) 0.055(2) -0.0058(16) -0.0003(17) 0.0023(16)
C54 0.054(3) 0.148(5) 0.084(3) -0.020(3) -0.002(2) 0.008(3)
C61 0.050(2) 0.0509(19) 0.0486(18) 0.0005(15) 0.0052(15) -0.0006(15)
C66 0.0482(19) 0.0472(18) 0.0424(16) 0.0035(13) -0.0002(14) -0.0070(14)
C65 0.054(2) 0.059(2) 0.0509(19) -0.0005(16) -0.0040(16) -0.0087(17)
C64 0.077(3) 0.060(2) 0.054(2) -0.0051(18) -0.006(2) -0.011(2)
C68 0.098(5) 0.123(5) 0.128(5) -0.046(4) -0.039(4) -0.024(4)
C63 0.086(3) 0.060(2) 0.070(3) -0.016(2) 0.004(2) -0.002(2)
C62 0.060(2) 0.064(2) 0.069(3) -0.0112(19) 0.007(2) 0.0051(19)
C67 0.0355(16) 0.0516(18) 0.0453(17) 0.0044(14) -0.0022(13) -0.0050(14)
C75 0.0394(17) 0.057(2) 0.0516(19) -0.0017(15) -0.0004(14) -0.0045(15)
C74 0.058(2) 0.059(2) 0.054(2) -0.0090(17) 0.0018(17) -0.0131(18)
C73 0.060(2) 0.052(2) 0.059(2) -0.0088(17) 0.0080(18) -0.0017(17)
C78 0.0456(19) 0.0497(19) 0.0544(19) -0.0005(15) 0.0057(15) 0.0015(15)
C72 0.047(2) 0.063(2) 0.083(3) -0.011(2) 0.0121(19) 0.0073(18)
C71 0.0357(19) 0.071(3) 0.097(3) -0.008(2) 0.0046(19) 0.0080(18)
C70 0.0356(18) 0.058(2) 0.075(2) -0.0030(18) -0.0048(17) -0.0001(15)
C83 0.051(2) 0.064(2) 0.060(2) 0.0024(18) 0.0084(17) -0.0091(18)
C82 0.059(2) 0.078(3) 0.071(3) -0.008(2) 0.015(2) -0.026(2)
C81 0.0364(19) 0.091(3) 0.070(3) -0.029(2) 0.0098(18) -0.010(2)
C84 0.039(2) 0.144(5) 0.115(4) -0.046(4) 0.012(3) -0.014(3)
C80 0.043(2) 0.072(3) 0.085(3) -0.014(2) -0.0028(19) 0.0112(19)
C79 0.0410(19) 0.055(2) 0.073(2) -0.0053(18) 0.0054(17) -0.0021(16)

loop_
_atom_type_symbol
_atom_type_description
_atom_type_scat_dispersion_real
_atom_type_scat_dispersion_imag
_atom_type_scat_source
C C 0.0033 0.0016 'International Tables Vol C Tables 4.2.6.8 and 6.1.1.4'
H H 0.0000 0.0000 'International Tables Vol C Tables 4.2.6.8 and 6.1.1.4'
N N 0.0061 0.0033 'International Tables Vol C Tables 4.2.6.8 and 6.1.1.4'
O O 0.0106 0.0060 'International Tables Vol C Tables 4.2.6.8 and 6.1.1.4'
Pd Pd -0.9988 1.0072 'International Tables Vol C Tables 4.2.6.8 and 6.1.1.4'

loop_
_geom_angle_atom_site_label_1
_geom_angle_atom_site_label_2
_geom_angle_atom_site_label_3
_geom_angle
C16 Pd1 N1 83.09(15)
C16 Pd1 N2 95.76(14)
N1 Pd1 N2 176.65(13)
C16 Pd1 O1 174.99(14)
N1 Pd1 O1 93.06(14)
N2 Pd1 O1 88.26(13)
C46 Pd2 N3 83.21(15)
C46 Pd2 N4 95.70(14)
N3 Pd2 N4 178.59(12)
C46 Pd2 O3 176.14(13)
N3 Pd2 O3 93.47(11)
N4 Pd2 O3 87.65(10)
C76 Pd3 N5 83.03(12)
C76 Pd3 N6 95.49(12)
N5 Pd3 N6 177.83(11)
C76 Pd3 O5 175.26(11)
N5 Pd3 O5 93.04(10)
N6 Pd3 O5 88.51(10)
C1 O1 Pd1 124.2(3)
C8 O2 C4 137.1(16)
C31 O3 Pd2 123.4(2)
C34 O4 C38 116.6(4)
C61 O5 Pd3 123.7(2)
C64 O6 C68 115.9(4)
C7 N1 C9 122.4(4)
C7 N1 Pd1 123.0(3)
C9 N1 Pd1 114.5(3)
C23 N2 C19 116.2(4)
C23 N2 Pd1 121.6(3)
C19 N2 Pd1 121.8(3)
C37 N3 C39 121.9(3)
C37 N3 Pd2 123.6(2)
C39 N3 Pd2 114.5(2)
C53 N4 C49 116.8(3)
C53 N4 Pd2 120.0(3)
C49 N4 Pd2 123.1(3)
C67 N5 C69 121.2(3)
C67 N5 Pd3 124.1(2)
C69 N5 Pd3 114.7(2)
C79 N6 C83 116.7(3)
C79 N6 Pd3 122.0(2)
C83 N6 Pd3 121.2(3)
O1 C1 C2 119.5(6)
O1 C1 C6 124.3(4)
C2 C1 C6 116.2(5)
C3 C2 C1 121.8(8)
C3 C2 H2 119.1
C1 C2 H2 119.1
C4 C3 C2 121.8(8)
C4 C3 H3 119.1
C2 C3 H3 119.1
C3 C4 O2 115.7(11)
C3 C4 C5 120.2(7)
O2 C4 C5 124.0(12)
C4 C5 C6 120.7(8)
C4 C5 H5 119.6
C6 C5 H5 119.6
C7 C6 C5 115.5(6)
C7 C6 C1 125.4(4)
C5 C6 C1 119.1(6)
N1 C7 C6 128.3(5)
N1 C7 H7 115.8
C6 C7 H7 115.8
C10 C9 C17 120.0(5)
C10 C9 N1 127.3(5)
C17 C9 N1 112.7(3)
C9 C10 C11 119.3(6)
C9 C10 H10 120.4
C11 C10 H10 120.4
C12 C11 C10 121.8(5)
C12 C11 H11 119.1
C10 C11 H11 119.1
C11 C12 C18 121.0(6)
C11 C12 H12 119.5
C18 C12 H12 119.5
C14 C13 C18 120.2(5)
C14 C13 H13 119.9
C18 C13 H13 119.9
C13 C14 C15 122.1(5)
C13 C14 H14 119.0
C15 C14 H14 119.0
C16 C15 C14 121.0(4)
C16 C15 H15 119.5
C14 C15 H15 119.5
C15 C16 C17 117.2(4)
C15 C16 Pd1 131.2(3)
C17 C16 Pd1 111.5(3)
C18 C17 C9 119.7(4)
C18 C17 C16 122.1(4)
C9 C17 C16 118.2(4)
C12 C18 C17 118.2(6)
C12 C18 C13 124.3(5)
C17 C18 C13 117.4(5)
N2 C19 C20 123.8(4)
N2 C19 H19 118.1
C20 C19 H19 118.1
C21 C20 C19 119.7(5)
C21 C20 H20 120.1
C19 C20 H20 120.1
C22 C21 C20 116.7(5)
C22 C21 C24 122.3(6)
C20 C21 C24 121.0(6)
C21 C22 C23 121.3(5)
C21 C22 H22 119.3
C23 C22 H22 119.3
N2 C23 C22 122.2(5)
N2 C23 H23 118.9
C22 C23 H23 118.9
C21 C24 H24A 109.5
C21 C24 H24B 109.5
H24A C24 H24B 109.5
C21 C24 H24C 109.5
H24A C24 H24C 109.5
H24B C24 H24C 109.5
C70 C69 N5 127.3(3)
C70 C69 C77 120.1(3)
N5 C69 C77 112.6(3)
C78 C77 C69 119.8(3)
C78 C77 C76 122.2(3)
C69 C77 C76 118.0(3)
C75 C76 C77 116.7(3)
C75 C76 Pd3 131.6(3)
C77 C76 Pd3 111.7(2)
C45 C46 C47 117.8(4)
C45 C46 Pd2 130.7(3)
C47 C46 Pd2 111.4(3)
C39 C47 C48 119.9(4)
C39 C47 C46 118.4(3)
C48 C47 C46 121.8(4)
C42 C48 C47 117.5(5)
C42 C48 C43 125.2(4)
C47 C48 C43 117.2(4)
C41 C42 C48 121.2(4)
C41 C42 H42 119.4
C48 C42 H42 119.4
C42 C41 C40 121.7(5)
C42 C41 H41 119.2
C40 C41 H41 119.1
C39 C40 C41 118.7(5)
C39 C40 H40 120.7
C41 C40 H40 120.7
C40 C39 C47 120.9(4)
C40 C39 N3 126.7(4)
C47 C39 N3 112.4(3)
N3 C37 C36 128.3(3)
N3 C37 H37 115.9
C36 C37 H37 115.9
C31 C36 C37 125.2(3)
C31 C36 C35 119.8(3)
C37 C36 C35 115.0(3)
C34 C35 C36 121.3(4)
C34 C35 H35 119.3
C36 C35 H35 119.3
C35 C34 O4 125.2(4)
C35 C34 C33 119.6(4)
O4 C34 C33 115.2(4)
O4 C38 H38A 109.5
O4 C38 H38B 109.5
H38A C38 H38B 109.5
O4 C38 H38C 109.5
H38A C38 H38C 109.5
H38B C38 H38C 109.5
C32 C33 C34 120.6(4)
C32 C33 H33 119.7
C34 C33 H33 119.7
C33 C32 C31 121.9(4)
C33 C32 H32 119.0
C31 C32 H32 119.0
O3 C31 C36 125.9(3)
O3 C31 C32 117.4(3)
C36 C31 C32 116.7(3)
C44 C43 C48 121.1(4)
C44 C43 H43 119.5
C48 C43 H43 119.5
C43 C44 C45 121.3(5)
C43 C44 H44 119.3
C45 C44 H44 119.3
C46 C45 C44 120.7(5)
C46 C45 H45 119.7
C44 C45 H45 119.7
N4 C49 C50 123.3(4)
N4 C49 H49 118.4
C50 C49 H49 118.4
C49 C50 C51 120.1(4)
C49 C50 H50 120.0
C51 C50 H50 120.0
C52 C51 C50 116.5(4)
C52 C51 C54 122.4(5)
C50 C51 C54 121.1(5)
C51 C52 C53 120.8(4)
C51 C52 H52 119.6
C53 C52 H52 119.6
N4 C53 C52 122.5(4)
N4 C53 H53 118.7
C52 C53 H53 118.7
C51 C54 H54A 109.5
C51 C54 H54B 109.5
H54A C54 H54B 109.5
C51 C54 H54C 109.5
H54A C54 H54C 109.5
H54B C54 H54C 109.5
O5 C61 C62 118.1(3)
O5 C61 C66 125.3(3)
C62 C61 C66 116.5(3)
C61 C66 C67 125.7(3)
C61 C66 C65 120.3(3)
C67 C66 C65 114.0(3)
C64 C65 C66 120.5(4)
C64 C65 H65 119.7
C66 C65 H65 119.7
C65 C64 C63 120.0(4)
C65 C64 O6 124.6(4)
C63 C64 O6 115.4(4)
O6 C68 H68A 109.5
O6 C68 H68B 109.5
H68A C68 H68B 109.5
O6 C68 H68C 109.5
H68A C68 H68C 109.5
H68B C68 H68C 109.5
C64 C63 C62 120.9(4)
C64 C63 H63 119.5
C62 C63 H63 119.5
C63 C62 C61 121.7(4)
C63 C62 H62 119.2
C61 C62 H62 119.2
N5 C67 C66 128.1(3)
N5 C67 H67 116.0
C66 C67 H67 116.0
C76 C75 C74 121.4(3)
C76 C75 H75 119.3
C74 C75 H75 119.3
C73 C74 C75 121.8(3)
C73 C74 H74 119.1
C75 C74 H74 119.1
C74 C73 C78 119.9(3)
C74 C73 H73 120.1
C78 C73 H73 120.1
C73 C78 C72 123.5(3)
C73 C78 C77 118.0(3)
C72 C78 C77 118.5(3)
C71 C72 C78 120.0(4)
C71 C72 H72 120.0
C78 C72 H72 120.0
C72 C71 C70 121.9(3)
C72 C71 H71 119.0
C70 C71 H71 119.0
C69 C70 C71 119.6(3)
C69 C70 H70 120.2
C71 C70 H70 120.2
N6 C83 C82 121.9(4)
N6 C83 H83 119.0
C82 C83 H83 119.0
C81 C82 C83 120.9(4)
C81 C82 H82 119.6
C83 C82 H82 119.6
C80 C81 C82 116.9(4)
C80 C81 C84 121.8(5)
C82 C81 C84 121.4(5)
C81 C84 H84A 109.5
C81 C84 H84B 109.5
H84A C84 H84B 109.5
C81 C84 H84C 109.5
H84A C84 H84C 109.5
H84B C84 H84C 109.5
C81 C80 C79 120.3(4)
C81 C80 H80 119.9
C79 C80 H80 119.9
N6 C79 C80 123.4(4)
N6 C79 H79 118.3
C80 C79 H79 118.3
O2 C8 H8A 109.7
O2 C8 H8B 109.8
H8A C8 H8B 109.5
O2 C8 H8C 108.9
H8A C8 H8C 109.5
H8B C8 H8C 109.5

loop_
_geom_bond_atom_site_label_1
_geom_bond_atom_site_label_2
_geom_bond_distance
Pd1 C16 1.976(4)
Pd1 N1 1.992(3)
Pd1 N2 2.050(3)
Pd1 O1 2.061(3)
Pd2 C46 1.971(4)
Pd2 N3 1.987(3)
Pd2 N4 2.043(3)
Pd2 O3 2.063(2)
Pd3 C76 1.977(3)
Pd3 N5 1.992(3)
Pd3 N6 2.041(3)
Pd3 O5 2.083(2)
O1 C1 1.295(6)
O2 C8 0.975(13)
O2 C4 1.365(8)
O3 C31 1.313(4)
O4 C34 1.376(5)
O4 C38 1.417(5)
O5 C61 1.313(4)
O6 C64 1.389(5)
O6 C68 1.391(7)
N1 C7 1.307(6)
N1 C9 1.414(6)
N2 C23 1.324(5)
N2 C19 1.337(5)
N3 C37 1.302(5)
N3 C39 1.415(5)
N4 C53 1.331(5)
N4 C49 1.336(5)
N5 C67 1.303(4)
N5 C69 1.409(4)
N6 C79 1.334(5)
N6 C83 1.351(5)
C1 C2 1.402(7)
C1 C6 1.433(8)
C2 C3 1.380(10)
C2 H2 0.9300
C3 C4 1.325(13)
C3 H3 0.9300
C4 C5 1.373(13)
C5 C6 1.419(6)
C5 H5 0.9300
C6 C7 1.415(8)
C7 H7 0.9300
C9 C10 1.365(6)
C9 C17 1.412(6)
C10 C11 1.395(9)
C10 H10 0.9300
C11 C12 1.337(10)
C11 H11 0.9300
C12 C18 1.395(8)
C12 H12 0.9300
C13 C14 1.339(8)
C13 C18 1.424(8)
C13 H13 0.9300
C14 C15 1.408(6)
C14 H14 0.9300
C15 C16 1.372(5)
C15 H15 0.9300
C16 C17 1.427(5)
C17 C18 1.410(6)
C19 C20 1.366(6)
C19 H19 0.9300
C20 C21 1.364(8)
C20 H20 0.9300
C21 C22 1.352(8)
C21 C24 1.523(7)
C22 C23 1.377(8)
C22 H22 0.9300
C23 H23 0.9300
C24 H24A 0.9600
C24 H24B 0.9600
C24 H24C 0.9600
C69 C70 1.375(5)
C69 C77 1.419(4)
C77 C78 1.416(5)
C77 C76 1.424(4)
C76 C75 1.372(4)
C46 C45 1.379(6)
C46 C47 1.426(5)
C47 C39 1.410(6)
C47 C48 1.415(5)
C48 C42 1.409(7)
C48 C43 1.418(7)
C42 C41 1.350(8)
C42 H42 0.9300
C41 C40 1.405(6)
C41 H41 0.9300
C40 C39 1.364(5)
C40 H40 0.9300
C37 C36 1.422(5)
C37 H37 0.9300
C36 C31 1.404(5)
C36 C35 1.429(5)
C35 C34 1.343(6)
C35 H35 0.9300
C34 C33 1.383(6)
C38 H38A 0.9600
C38 H38B 0.9600
C38 H38C 0.9600
C33 C32 1.377(6)
C33 H33 0.9300
C32 C31 1.409(5)
C32 H32 0.9300
C43 C44 1.349(7)
C43 H43 0.9300
C44 C45 1.411(6)
C44 H44 0.9300
C45 H45 0.9300
C49 C50 1.366(6)
C49 H49 0.9300
C50 C51 1.375(6)
C50 H50 0.9300
C51 C52 1.371(6)
C51 C54 1.496(6)
C52 C53 1.371(5)
C52 H52 0.9300
C53 H53 0.9300
C54 H54A 0.9600
C54 H54B 0.9600
C54 H54C 0.9600
C61 C62 1.412(5)
C61 C66 1.416(5)
C66 C67 1.418(5)
C66 C65 1.424(5)
C65 C64 1.361(6)
C65 H65 0.9300
C64 C63 1.376(6)
C68 H68A 0.9600
C68 H68B 0.9600
C68 H68C 0.9600
C63 C62 1.382(6)
C63 H63 0.9300
C62 H62 0.9300
C67 H67 0.9300
C75 C74 1.411(5)
C75 H75 0.9300
C74 C73 1.351(5)
C74 H74 0.9300
C73 C78 1.411(5)
C73 H73 0.9300
C78 C72 1.414(5)
C72 C71 1.366(6)
C72 H72 0.9300
C71 C70 1.392(6)
C71 H71 0.9300
C70 H70 0.9300
C83 C82 1.377(6)
C83 H83 0.9300
C82 C81 1.374(6)
C82 H82 0.9300
C81 C80 1.363(6)
C81 C84 1.507(6)
C84 H84A 0.9600
C84 H84B 0.9600
C84 H84C 0.9600
C80 C79 1.375(5)
C80 H80 0.9300
C79 H79 0.9300
C8 H8A 0.9600
C8 H8B 0.9600
C8 H8C 0.9600
